data_4333479
loop_
_publ_author_name
'Stork, Jay R.'
'Thoi, Van S.'
'Cohen, Seth M.'

_publ_contact_author
;      Cohen, Seth M.
       Department of Chemistry and Biochemistry
       University of California, San Diego
       La Jolla
       CA 92093-0358
       USA
;
_publ_section_title
;
 Rare Examples of Transition-Metal&#x2212;Main-Group Metal Heterometallic
 Metal&#x2212;Organic Frameworks from Gallium and Indium Dipyrrinato
 Complexes and Silver Salts:&#x00A0; Synthesis and Framework Variability
;
_journal_issue 26
_journal_name_full 'Inorganic Chemistry'
_journal_page_first 11213
_journal_page_last 11223
_journal_paper_doi 10.1021/ic7016159
_journal_volume 46
_journal_year 2007
_chemical_formula_moiety 'C42 H30 In N9, 1.5(C H Cl3)'
_chemical_formula_sum 'C43.5 H31 Cl4.5 In N9'
_chemical_formula_weight 954.12
_chemical_name_common In(4-pyrdpm)~3~^.^1.5CHCl~3~
_chemical_name_systematic
; 
 ? 
;
_space_group_IT_number 2
_symmetry_cell_setting triclinic
_symmetry_space_group_name_Hall '-P 1'
_symmetry_space_group_name_H-M 'P -1'
_atom_sites_solution_hydrogens geom
_atom_sites_solution_primary heavy
_atom_sites_solution_secondary difmap
_audit_creation_method SHELXL-97
_cell_angle_alpha 82.101(9)
_cell_angle_beta 83.023(9)
_cell_angle_gamma 74.558(9)
_cell_formula_units_Z 2
_cell_length_a 9.234(5)
_cell_length_b 12.938(7)
_cell_length_c 17.913(9)
_cell_measurement_reflns_used 1012
_cell_measurement_temperature 100(2)
_cell_measurement_theta_max 27.8
_cell_measurement_theta_min 2.66
_cell_volume 2035.1(19)
_computing_cell_refinement SMART
_computing_data_collection 'SMART 5.054 (Bruker, 2003)'
_computing_data_reduction 'SAINT 6.45A (Bruker, 2003)'
_computing_molecular_graphics 'SHELXTL 5.1 (Sheldrick, 1994)'
_computing_publication_material SHELXL97
_computing_structure_refinement 'SHELXL97 (Sheldrick, 1997)'
_computing_structure_solution 'SHELXS97 (Sheldrick, 1990)'
_diffrn_ambient_temperature 100(2)
_diffrn_detector_area_resol_mean 8.3
_diffrn_measured_fraction_theta_full 0.991
_diffrn_measured_fraction_theta_max 0.991
_diffrn_measurement_device_type 'Bruker APEX'
_diffrn_measurement_method \w
_diffrn_radiation_monochromator graphite
_diffrn_radiation_source 'fine-focus sealed tube'
_diffrn_radiation_type MoK\a
_diffrn_radiation_wavelength 0.71073
_diffrn_reflns_av_R_equivalents 0.0281
_diffrn_reflns_av_sigmaI/netI 0.0331
_diffrn_reflns_limit_h_max 11
_diffrn_reflns_limit_h_min -11
_diffrn_reflns_limit_k_max 16
_diffrn_reflns_limit_k_min -15
_diffrn_reflns_limit_l_max 22
_diffrn_reflns_limit_l_min -22
_diffrn_reflns_number 21925
_diffrn_reflns_theta_full 26.37
_diffrn_reflns_theta_max 26.37
_diffrn_reflns_theta_min 1.64
_diffrn_standards_number 0
_exptl_absorpt_coefficient_mu 0.922
_exptl_absorpt_correction_T_max 0.96518
_exptl_absorpt_correction_T_min 0.77522
_exptl_absorpt_correction_type multi-scan
_exptl_absorpt_process_details 'SADABS 2.10 (Sheldrick, 2004)'
_exptl_crystal_colour red-orange
_exptl_crystal_density_diffrn 1.557
_exptl_crystal_density_method 'not measured'
_exptl_crystal_description 'plate-like needle'
_exptl_crystal_F_000 961
_exptl_crystal_size_max 0.33
_exptl_crystal_size_mid 0.10
_exptl_crystal_size_min 0.05
_refine_diff_density_max 0.845
_refine_diff_density_min -0.678
_refine_diff_density_rms 0.089
_refine_ls_extinction_method none
_refine_ls_goodness_of_fit_ref 1.057
_refine_ls_hydrogen_treatment constr
_refine_ls_matrix_type full
_refine_ls_number_parameters 541
_refine_ls_number_reflns 8256
_refine_ls_number_restraints 0
_refine_ls_restrained_S_all 1.057
_refine_ls_R_factor_all 0.0415
_refine_ls_R_factor_gt 0.0364
_refine_ls_shift/su_max 0.001
_refine_ls_shift/su_mean 0.000
_refine_ls_structure_factor_coef Fsqd
_refine_ls_weighting_details 'calc w=1/[\s^2^(Fo^2^)+(0.0458P)^2^+2.4358P] where P=(Fo^2^+2Fc^2^)/3'
_refine_ls_weighting_scheme calc
_refine_ls_wR_factor_gt 0.0893
_refine_ls_wR_factor_ref 0.0922
_reflns_number_gt 7367
_reflns_number_total 8256
_reflns_threshold_expression I>2\s(I)
_cod_data_source_file ic7016159sup1.cif
_cod_data_source_block jrs131
_cod_original_cell_volume 2035.1(18)
_cod_original_formula_sum 'C43.50 H31 Cl4.50 In N9'
_cod_database_code 4333479

loop_
_symmetry_equiv_pos_as_xyz
'x, y, z'
'-x, -y, -z'

loop_
_atom_site_label
_atom_site_type_symbol
_atom_site_fract_x
_atom_site_fract_y
_atom_site_fract_z
_atom_site_U_iso_or_equiv
_atom_site_adp_type
_atom_site_occupancy
_atom_site_symmetry_multiplicity
_atom_site_calc_flag
_atom_site_refinement_flags
_atom_site_disorder_assembly
_atom_site_disorder_group
In1 In 0.008133(19) 0.238972(14) 0.299383(9) 0.01591(7) Uani 1 1 d . . .
C1 C -0.1101(3) 0.4885(2) 0.30983(16) 0.0230(6) Uani 1 1 d . . .
H1 H -0.0795 0.5022 0.2576 0.028 Uiso 1 1 calc R . .
C2 C -0.1589(3) 0.5682(2) 0.35954(17) 0.0284(6) Uani 1 1 d . . .
H2 H -0.1676 0.6433 0.3474 0.034 Uiso 1 1 calc R . .
C3 C -0.1914(3) 0.5164(2) 0.42906(16) 0.0237(6) Uani 1 1 d . . .
H3 H -0.2260 0.5489 0.4745 0.028 Uiso 1 1 calc R . .
C4 C -0.1642(3) 0.4055(2) 0.42067(15) 0.0192(5) Uani 1 1 d . . .
C5 C -0.1898(3) 0.3227(2) 0.47602(15) 0.0194(5) Uani 1 1 d . . .
C6 C -0.1707(3) 0.2143(2) 0.46724(14) 0.0199(5) Uani 1 1 d . . .
C7 C -0.2107(3) 0.1346(2) 0.52300(15) 0.0230(6) Uani 1 1 d . . .
H7 H -0.2515 0.1448 0.5735 0.028 Uiso 1 1 calc R . .
C8 C -0.1797(3) 0.0412(2) 0.49047(16) 0.0248(6) Uani 1 1 d . . .
H8 H -0.1957 -0.0259 0.5136 0.030 Uiso 1 1 calc R . .
C9 C -0.1191(3) 0.0635(2) 0.41567(15) 0.0221(6) Uani 1 1 d . . .
H9 H -0.0862 0.0117 0.3804 0.026 Uiso 1 1 calc R . .
C10 C -0.2452(3) 0.3539(2) 0.55433(15) 0.0204(5) Uani 1 1 d . . .
C11 C -0.3958(3) 0.4005(3) 0.57462(18) 0.0381(8) Uani 1 1 d . . .
H11 H -0.4681 0.4149 0.5386 0.046 Uiso 1 1 calc R . .
C12 C -0.4400(4) 0.4259(3) 0.64797(19) 0.0439(9) Uani 1 1 d . . .
H12 H -0.5436 0.4584 0.6607 0.053 Uiso 1 1 calc R . .
C13 C -0.2023(3) 0.3625(3) 0.68161(17) 0.0321(7) Uani 1 1 d . . .
H13 H -0.1328 0.3486 0.7190 0.039 Uiso 1 1 calc R . .
C14 C -0.1472(3) 0.3344(3) 0.60966(16) 0.0296(7) Uani 1 1 d . . .
H14 H -0.0429 0.3021 0.5987 0.035 Uiso 1 1 calc R . .
C15 C 0.2316(3) 0.3101(2) 0.39241(15) 0.0211(5) Uani 1 1 d . . .
H15 H 0.1572 0.3754 0.3997 0.025 Uiso 1 1 calc R . .
C16 C 0.3789(3) 0.2860(2) 0.41486(16) 0.0239(6) Uani 1 1 d . . .
H16 H 0.4211 0.3310 0.4386 0.029 Uiso 1 1 calc R . .
C17 C 0.4494(3) 0.1843(2) 0.39544(15) 0.0207(5) Uani 1 1 d . . .
H17 H 0.5496 0.1450 0.4042 0.025 Uiso 1 1 calc R . .
C18 C 0.3447(3) 0.1488(2) 0.35982(14) 0.0170(5) Uani 1 1 d . . .
C19 C 0.3722(3) 0.0507(2) 0.32791(14) 0.0176(5) Uani 1 1 d . . .
C20 C 0.2757(3) 0.0153(2) 0.28916(14) 0.0185(5) Uani 1 1 d . . .
C21 C 0.3037(3) -0.0887(2) 0.26359(16) 0.0244(6) Uani 1 1 d . . .
H21 H 0.3925 -0.1457 0.2685 0.029 Uiso 1 1 calc R . .
C22 C 0.1777(3) -0.0907(2) 0.23054(17) 0.0300(7) Uani 1 1 d . . .
H22 H 0.1621 -0.1492 0.2086 0.036 Uiso 1 1 calc R . .
C23 C 0.0770(3) 0.0112(2) 0.23569(16) 0.0262(6) Uani 1 1 d . . .
H23 H -0.0193 0.0322 0.2165 0.031 Uiso 1 1 calc R . .
C24 C 0.5250(3) -0.0249(2) 0.33591(15) 0.0201(5) Uani 1 1 d . . .
C25 C 0.5689(3) -0.0755(2) 0.40620(16) 0.0227(6) Uani 1 1 d . . .
H25 H 0.5025 -0.0629 0.4507 0.027 Uiso 1 1 calc R . .
C26 C 0.7115(3) -0.1447(2) 0.40978(18) 0.0268(6) Uani 1 1 d . . .
H26 H 0.7401 -0.1793 0.4580 0.032 Uiso 1 1 calc R . .
C27 C 0.7674(3) -0.1180(2) 0.28302(18) 0.0281(6) Uani 1 1 d . . .
H27 H 0.8361 -0.1327 0.2395 0.034 Uiso 1 1 calc R . .
C28 C 0.6272(3) -0.0478(2) 0.27311(16) 0.0248(6) Uani 1 1 d . . .
H28 H 0.6013 -0.0158 0.2240 0.030 Uiso 1 1 calc R . .
C29 C 0.2373(3) 0.3577(2) 0.19309(16) 0.0256(6) Uani 1 1 d . . .
H29 H 0.2765 0.3717 0.2362 0.031 Uiso 1 1 calc R . .
C30 C 0.3001(3) 0.3754(3) 0.11803(17) 0.0309(7) Uani 1 1 d . . .
H30 H 0.3851 0.4037 0.1020 0.037 Uiso 1 1 calc R . .
C31 C 0.2139(3) 0.3438(3) 0.07290(17) 0.0282(6) Uani 1 1 d . . .
H31 H 0.2290 0.3448 0.0194 0.034 Uiso 1 1 calc R . .
C32 C 0.0975(3) 0.3092(2) 0.12099(15) 0.0222(6) Uani 1 1 d . . .
C33 C -0.0184(3) 0.2730(2) 0.09839(15) 0.0229(6) Uani 1 1 d . . .
C34 C -0.1396(3) 0.2441(2) 0.14343(15) 0.0227(6) Uani 1 1 d . . .
C35 C -0.2668(3) 0.2213(2) 0.11823(17) 0.0287(6) Uani 1 1 d . . .
H35 H -0.2817 0.2166 0.0674 0.034 Uiso 1 1 calc R . .
C36 C -0.3640(3) 0.2074(3) 0.18063(18) 0.0317(7) Uani 1 1 d . . .
H36 H -0.4592 0.1920 0.1815 0.038 Uiso 1 1 calc R . .
C37 C -0.2947(3) 0.2203(2) 0.24314(17) 0.0279(6) Uani 1 1 d . . .
H37 H -0.3376 0.2147 0.2940 0.033 Uiso 1 1 calc R . .
C38 C -0.0172(3) 0.2665(2) 0.01556(15) 0.0258(6) Uani 1 1 d . . .
C39 C 0.0189(5) 0.1669(3) -0.01219(19) 0.0424(9) Uani 1 1 d . . .
H39 H 0.0441 0.1022 0.0210 0.051 Uiso 1 1 calc R . .
C40 C 0.0176(5) 0.1632(3) -0.08859(19) 0.0478(9) Uani 1 1 d . . .
H40 H 0.0442 0.0943 -0.1066 0.057 Uiso 1 1 calc R . .
C41 C -0.0536(3) 0.3447(3) -0.11185(16) 0.0305(7) Uani 1 1 d . . .
H41 H -0.0798 0.4079 -0.1464 0.037 Uiso 1 1 calc R . .
C42 C -0.0547(3) 0.3575(3) -0.03575(16) 0.0276(6) Uani 1 1 d . . .
H42 H -0.0808 0.4275 -0.0194 0.033 Uiso 1 1 calc R . .
N1 N -0.1122(2) 0.39074(18) 0.34515(12) 0.0194(5) Uani 1 1 d . . .
N2 N -0.1138(2) 0.16661(18) 0.40066(12) 0.0194(5) Uani 1 1 d . . .
N3 N -0.3460(3) 0.4075(2) 0.70144(14) 0.0321(6) Uani 1 1 d . . .
N4 N 0.2093(2) 0.22935(17) 0.35949(12) 0.0178(4) Uani 1 1 d . . .
N5 N 0.1323(2) 0.07536(18) 0.27070(12) 0.0191(5) Uani 1 1 d . . .
N6 N 0.8115(3) -0.16594(19) 0.35002(16) 0.0297(6) Uani 1 1 d . . .
N7 N 0.1160(3) 0.31855(18) 0.19616(12) 0.0209(5) Uani 1 1 d . . .
N8 N -0.1607(3) 0.24167(19) 0.22193(13) 0.0218(5) Uani 1 1 d . . .
N9 N -0.0185(3) 0.2500(2) -0.13904(14) 0.0363(6) Uani 1 1 d . . .
C43 C 0.5448(4) 0.6204(3) 0.14344(18) 0.0346(7) Uani 1 1 d . . .
H43 H 0.4730 0.6110 0.1888 0.041 Uiso 1 1 calc R . .
Cl1 Cl 0.44235(12) 0.66612(12) 0.06423(6) 0.0751(4) Uani 1 1 d . . .
Cl2 Cl 0.67238(12) 0.49631(8) 0.13121(6) 0.0571(3) Uani 1 1 d . . .
Cl3 Cl 0.64284(12) 0.71383(9) 0.15909(7) 0.0623(3) Uani 1 1 d . . .
C44 C 0.4562(11) 1.0556(8) 0.0017(6) 0.068(2) Uani 0.50 1 d P A -1
Cl4 Cl 0.3804(4) 1.0386(3) 0.09171(14) 0.0992(10) Uani 0.50 1 d P A -1
Cl5 Cl 0.4029(4) 0.9738(2) -0.05531(16) 0.0808(8) Uani 0.50 1 d P A -1
Cl6 Cl 0.6500(4) 1.0298(5) -0.0024(3) 0.153(2) Uani 0.50 1 d P A -1

loop_
_atom_site_aniso_label
_atom_site_aniso_U_11
_atom_site_aniso_U_22
_atom_site_aniso_U_33
_atom_site_aniso_U_23
_atom_site_aniso_U_13
_atom_site_aniso_U_12
In1 0.01637(10) 0.01762(10) 0.01333(10) -0.00317(7) -0.00104(7) -0.00299(7)
C1 0.0246(14) 0.0207(13) 0.0222(13) -0.0004(11) -0.0007(11) -0.0048(11)
C2 0.0291(15) 0.0188(14) 0.0358(16) -0.0047(12) 0.0021(13) -0.0048(12)
C3 0.0202(13) 0.0238(14) 0.0274(14) -0.0113(12) -0.0002(11) -0.0027(11)
C4 0.0153(12) 0.0228(13) 0.0192(13) -0.0062(11) -0.0006(10) -0.0027(10)
C5 0.0131(12) 0.0271(14) 0.0181(13) -0.0054(11) -0.0021(10) -0.0037(11)
C6 0.0179(12) 0.0265(14) 0.0148(12) -0.0010(10) -0.0010(10) -0.0055(11)
C7 0.0193(13) 0.0314(15) 0.0183(13) -0.0008(11) -0.0004(11) -0.0078(12)
C8 0.0236(14) 0.0279(15) 0.0234(14) 0.0042(12) -0.0024(11) -0.0107(12)
C9 0.0221(13) 0.0226(14) 0.0214(13) -0.0019(11) -0.0022(11) -0.0056(11)
C10 0.0187(13) 0.0263(14) 0.0163(12) -0.0046(11) 0.0001(10) -0.0058(11)
C11 0.0200(14) 0.067(2) 0.0243(15) -0.0167(15) -0.0034(12) 0.0000(15)
C12 0.0209(15) 0.078(3) 0.0297(17) -0.0213(18) 0.0052(13) -0.0023(16)
C13 0.0296(16) 0.0467(19) 0.0212(14) -0.0082(13) -0.0073(13) -0.0070(14)
C14 0.0221(14) 0.0417(18) 0.0241(15) -0.0110(13) -0.0017(12) -0.0031(13)
C15 0.0252(14) 0.0188(13) 0.0191(13) -0.0051(10) -0.0018(11) -0.0037(11)
C16 0.0252(14) 0.0257(14) 0.0238(14) -0.0095(11) -0.0030(12) -0.0081(12)
C17 0.0168(12) 0.0259(14) 0.0198(13) -0.0044(11) -0.0015(10) -0.0053(11)
C18 0.0167(12) 0.0202(13) 0.0129(11) -0.0018(10) 0.0012(10) -0.0041(10)
C19 0.0203(13) 0.0186(13) 0.0129(11) 0.0002(10) 0.0019(10) -0.0056(10)
C20 0.0188(12) 0.0194(13) 0.0160(12) -0.0032(10) 0.0005(10) -0.0032(10)
C21 0.0263(14) 0.0205(13) 0.0270(14) -0.0082(11) -0.0022(12) -0.0040(11)
C22 0.0330(16) 0.0272(15) 0.0341(16) -0.0124(13) -0.0078(13) -0.0084(13)
C23 0.0277(15) 0.0272(15) 0.0275(15) -0.0079(12) -0.0072(12) -0.0091(12)
C24 0.0181(13) 0.0178(13) 0.0256(14) -0.0050(11) 0.0000(11) -0.0062(10)
C25 0.0210(13) 0.0218(13) 0.0255(14) -0.0042(11) 0.0001(11) -0.0060(11)
C26 0.0258(14) 0.0206(14) 0.0344(16) -0.0001(12) -0.0079(13) -0.0058(12)
C27 0.0220(14) 0.0239(14) 0.0379(17) -0.0085(13) 0.0061(13) -0.0064(12)
C28 0.0250(14) 0.0240(14) 0.0254(14) -0.0063(12) 0.0027(12) -0.0065(12)
C29 0.0238(14) 0.0308(15) 0.0235(14) -0.0019(12) -0.0029(12) -0.0094(12)
C30 0.0232(14) 0.0400(18) 0.0286(16) 0.0024(13) 0.0009(12) -0.0109(13)
C31 0.0239(14) 0.0370(17) 0.0212(14) 0.0002(12) 0.0009(12) -0.0067(13)
C32 0.0230(14) 0.0247(14) 0.0168(13) -0.0026(11) -0.0008(11) -0.0029(11)
C33 0.0236(14) 0.0220(14) 0.0201(13) -0.0032(11) -0.0032(11) 0.0003(11)
C34 0.0236(14) 0.0238(14) 0.0199(13) -0.0022(11) -0.0049(11) -0.0031(11)
C35 0.0322(16) 0.0283(15) 0.0272(15) 0.0010(12) -0.0120(13) -0.0084(13)
C36 0.0255(15) 0.0370(17) 0.0349(17) 0.0038(14) -0.0082(13) -0.0134(13)
C37 0.0223(14) 0.0318(16) 0.0290(15) 0.0000(13) -0.0016(12) -0.0079(12)
C38 0.0262(14) 0.0338(16) 0.0188(13) -0.0062(12) -0.0015(11) -0.0087(12)
C39 0.069(2) 0.0314(17) 0.0270(16) -0.0050(14) -0.0102(17) -0.0085(17)
C40 0.076(3) 0.041(2) 0.0284(17) -0.0147(15) -0.0076(18) -0.0109(19)
C41 0.0307(16) 0.0408(18) 0.0194(14) 0.0004(13) -0.0018(12) -0.0102(14)
C42 0.0289(15) 0.0332(16) 0.0213(14) -0.0040(12) -0.0030(12) -0.0079(13)
N1 0.0195(11) 0.0202(11) 0.0175(11) -0.0033(9) -0.0008(9) -0.0028(9)
N2 0.0179(11) 0.0231(11) 0.0172(11) -0.0038(9) -0.0009(9) -0.0045(9)
N3 0.0306(14) 0.0474(16) 0.0202(12) -0.0102(11) 0.0043(11) -0.0126(12)
N4 0.0181(11) 0.0184(11) 0.0159(10) -0.0036(8) -0.0013(9) -0.0023(9)
N5 0.0196(11) 0.0215(11) 0.0173(11) -0.0053(9) -0.0018(9) -0.0054(9)
N6 0.0210(12) 0.0212(12) 0.0465(16) -0.0076(11) 0.0002(11) -0.0041(10)
N7 0.0210(11) 0.0243(12) 0.0174(11) -0.0017(9) -0.0012(9) -0.0061(9)
N8 0.0205(11) 0.0258(12) 0.0181(11) -0.0012(9) -0.0030(9) -0.0042(10)
N9 0.0446(16) 0.0469(17) 0.0208(13) -0.0076(12) -0.0032(12) -0.0154(14)
C43 0.0333(17) 0.0397(18) 0.0279(16) -0.0023(14) 0.0034(13) -0.0079(14)
Cl1 0.0409(5) 0.1267(11) 0.0480(6) 0.0251(7) -0.0132(5) -0.0177(6)
Cl2 0.0586(6) 0.0391(5) 0.0668(7) -0.0105(5) 0.0010(5) -0.0013(4)
Cl3 0.0570(6) 0.0519(6) 0.0853(8) -0.0262(6) 0.0076(6) -0.0235(5)
C44 0.071(6) 0.073(6) 0.066(6) -0.009(5) -0.014(5) -0.028(5)
Cl4 0.092(2) 0.154(3) 0.0433(13) -0.0129(16) -0.0150(13) -0.011(2)
Cl5 0.109(2) 0.0765(17) 0.0673(16) -0.0265(14) -0.0278(16) -0.0230(16)
Cl6 0.067(2) 0.246(6) 0.172(4) -0.114(4) 0.005(2) -0.045(3)

loop_
_atom_type_symbol
_atom_type_description
_atom_type_scat_dispersion_real
_atom_type_scat_dispersion_imag
_atom_type_scat_source
C C 0.0033 0.0016 'International Tables Vol C Tables 4.2.6.8 and 6.1.1.4'
H H 0.0000 0.0000 'International Tables Vol C Tables 4.2.6.8 and 6.1.1.4'
Cl Cl 0.1484 0.1585 'International Tables Vol C Tables 4.2.6.8 and 6.1.1.4'
In In -0.7276 1.3100 'International Tables Vol C Tables 4.2.6.8 and 6.1.1.4'
N N 0.0061 0.0033 'International Tables Vol C Tables 4.2.6.8 and 6.1.1.4'

loop_
_geom_angle_atom_site_label_1
_geom_angle_atom_site_label_2
_geom_angle_atom_site_label_3
_geom_angle
N1 In1 N8 95.95(9)
N1 In1 N5 171.59(8)
N8 In1 N5 89.46(8)
N1 In1 N4 91.18(8)
N8 In1 N4 169.50(8)
N5 In1 N4 84.36(8)
N1 In1 N2 82.83(9)
N8 In1 N2 94.46(9)
N5 In1 N2 90.36(9)
N4 In1 N2 94.07(9)
N1 In1 N7 94.87(9)
N8 In1 N7 82.94(9)
N5 In1 N7 92.17(9)
N4 In1 N7 88.80(9)
N2 In1 N7 176.35(8)
N1 C1 C2 111.5(3)
N1 C1 H1 124.3
C2 C1 H1 124.3
C3 C2 C1 106.5(3)
C3 C2 H2 126.8
C1 C2 H2 126.8
C2 C3 C4 107.4(2)
C2 C3 H3 126.3
C4 C3 H3 126.3
N1 C4 C5 124.2(2)
N1 C4 C3 108.3(2)
C5 C4 C3 127.4(2)
C6 C5 C4 127.8(2)
C6 C5 C10 115.6(2)
C4 C5 C10 116.7(2)
C5 C6 N2 125.3(2)
C5 C6 C7 126.2(2)
N2 C6 C7 108.5(2)
C8 C7 C6 107.3(2)
C8 C7 H7 126.3
C6 C7 H7 126.3
C7 C8 C9 106.6(3)
C7 C8 H8 126.7
C9 C8 H8 126.7
N2 C9 C8 111.5(2)
N2 C9 H9 124.2
C8 C9 H9 124.2
C14 C10 C11 117.1(3)
C14 C10 C5 120.7(2)
C11 C10 C5 122.2(2)
C12 C11 C10 119.4(3)
C12 C11 H11 120.3
C10 C11 H11 120.3
N3 C12 C11 123.7(3)
N3 C12 H12 118.1
C11 C12 H12 118.1
N3 C13 C14 124.0(3)
N3 C13 H13 118.0
C14 C13 H13 118.0
C10 C14 C13 119.3(3)
C10 C14 H14 120.4
C13 C14 H14 120.4
N4 C15 C16 111.6(2)
N4 C15 H15 124.2
C16 C15 H15 124.2
C17 C16 C15 106.2(2)
C17 C16 H16 126.9
C15 C16 H16 126.9
C16 C17 C18 107.4(2)
C16 C17 H17 126.3
C18 C17 H17 126.3
N4 C18 C19 125.2(2)
N4 C18 C17 108.3(2)
C19 C18 C17 126.4(2)
C20 C19 C18 128.3(2)
C20 C19 C24 115.5(2)
C18 C19 C24 116.2(2)
C19 C20 N5 125.3(2)
C19 C20 C21 126.2(2)
N5 C20 C21 108.4(2)
C22 C21 C20 107.1(3)
C22 C21 H21 126.4
C20 C21 H21 126.4
C21 C22 C23 106.2(2)
C21 C22 H22 126.9
C23 C22 H22 126.9
N5 C23 C22 112.2(3)
N5 C23 H23 123.9
C22 C23 H23 123.9
C28 C24 C25 117.7(3)
C28 C24 C19 121.0(2)
C25 C24 C19 121.3(2)
C26 C25 C24 118.5(3)
C26 C25 H25 120.8
C24 C25 H25 120.8
N6 C26 C25 124.4(3)
N6 C26 H26 117.8
C25 C26 H26 117.8
N6 C27 C28 123.7(3)
N6 C27 H27 118.1
C28 C27 H27 118.1
C27 C28 C24 119.2(3)
C27 C28 H28 120.4
C24 C28 H28 120.4
N7 C29 C30 111.9(3)
N7 C29 H29 124.1
C30 C29 H29 124.1
C31 C30 C29 106.3(3)
C31 C30 H30 126.8
C29 C30 H30 126.8
C30 C31 C32 107.3(3)
C30 C31 H31 126.4
C32 C31 H31 126.4
C33 C32 N7 124.7(2)
C33 C32 C31 126.5(3)
N7 C32 C31 108.7(2)
C32 C33 C34 128.2(3)
C32 C33 C38 116.8(2)
C34 C33 C38 115.0(2)
N8 C34 C33 124.5(2)
N8 C34 C35 108.2(2)
C33 C34 C35 127.1(3)
C36 C35 C34 107.5(3)
C36 C35 H35 126.3
C34 C35 H35 126.3
C35 C36 C37 106.3(3)
C35 C36 H36 126.9
C37 C36 H36 126.9
N8 C37 C36 111.4(3)
N8 C37 H37 124.3
C36 C37 H37 124.3
C42 C38 C39 117.5(3)
C42 C38 C33 122.2(3)
C39 C38 C33 120.3(3)
C40 C39 C38 119.0(3)
C40 C39 H39 120.5
C38 C39 H39 120.5
N9 C40 C39 124.4(3)
N9 C40 H40 117.8
C39 C40 H40 117.8
N9 C41 C42 124.2(3)
N9 C41 H41 117.9
C42 C41 H41 117.9
C38 C42 C41 118.8(3)
C38 C42 H42 120.6
C41 C42 H42 120.6
C1 N1 C4 106.3(2)
C1 N1 In1 123.90(18)
C4 N1 In1 127.34(17)
C9 N2 C6 106.1(2)
C9 N2 In1 126.63(18)
C6 N2 In1 126.02(18)
C12 N3 C13 116.5(3)
C15 N4 C18 106.5(2)
C15 N4 In1 124.81(18)
C18 N4 In1 127.91(17)
C23 N5 C20 106.1(2)
C23 N5 In1 125.26(19)
C20 N5 In1 128.52(16)
C27 N6 C26 116.5(3)
C29 N7 C32 105.8(2)
C29 N7 In1 126.41(19)
C32 N7 In1 125.53(18)
C37 N8 C34 106.6(2)
C37 N8 In1 124.95(19)
C34 N8 In1 127.34(18)
C41 N9 C40 116.0(3)
Cl2 C43 Cl1 110.05(19)
Cl2 C43 Cl3 109.55(19)
Cl1 C43 Cl3 111.02(19)
Cl2 C43 H43 108.7
Cl1 C43 H43 108.7
Cl3 C43 H43 108.7
Cl4 C44 Cl6 111.2(6)
Cl4 C44 Cl5 110.8(6)
Cl6 C44 Cl5 110.7(6)

loop_
_geom_bond_atom_site_label_1
_geom_bond_atom_site_label_2
_geom_bond_distance
In1 N1 2.196(2)
In1 N8 2.200(2)
In1 N5 2.219(2)
In1 N4 2.225(2)
In1 N2 2.243(2)
In1 N7 2.247(2)
C1 N1 1.338(4)
C1 C2 1.402(4)
C1 H1 0.9500
C2 C3 1.370(4)
C2 H2 0.9500
C3 C4 1.415(4)
C3 H3 0.9500
C4 N1 1.400(3)
C4 C5 1.404(4)
C5 C6 1.395(4)
C5 C10 1.505(3)
C6 N2 1.399(3)
C6 C7 1.424(4)
C7 C8 1.361(4)
C7 H7 0.9500
C8 C9 1.410(4)
C8 H8 0.9500
C9 N2 1.338(4)
C9 H9 0.9500
C10 C14 1.376(4)
C10 C11 1.386(4)
C11 C12 1.385(4)
C11 H11 0.9500
C12 N3 1.325(4)
C12 H12 0.9500
C13 N3 1.326(4)
C13 C14 1.386(4)
C13 H13 0.9500
C14 H14 0.9500
C15 N4 1.339(3)
C15 C16 1.408(4)
C15 H15 0.9500
C16 C17 1.375(4)
C16 H16 0.9500
C17 C18 1.421(4)
C17 H17 0.9500
C18 N4 1.398(3)
C18 C19 1.412(4)
C19 C20 1.393(4)
C19 C24 1.498(4)
C20 N5 1.398(3)
C20 C21 1.429(4)
C21 C22 1.375(4)
C21 H21 0.9500
C22 C23 1.404(4)
C22 H22 0.9500
C23 N5 1.338(3)
C23 H23 0.9500
C24 C28 1.389(4)
C24 C25 1.391(4)
C25 C26 1.384(4)
C25 H25 0.9500
C26 N6 1.334(4)
C26 H26 0.9500
C27 N6 1.330(4)
C27 C28 1.384(4)
C27 H27 0.9500
C28 H28 0.9500
C29 N7 1.339(4)
C29 C30 1.412(4)
C29 H29 0.9500
C30 C31 1.369(4)
C30 H30 0.9500
C31 C32 1.422(4)
C31 H31 0.9500
C32 C33 1.398(4)
C32 N7 1.403(3)
C33 C34 1.401(4)
C33 C38 1.496(4)
C34 N8 1.393(3)
C34 C35 1.421(4)
C35 C36 1.369(4)
C35 H35 0.9500
C36 C37 1.405(4)
C36 H36 0.9500
C37 N8 1.338(4)
C37 H37 0.9500
C38 C42 1.384(4)
C38 C39 1.388(4)
C39 C40 1.377(4)
C39 H39 0.9500
C40 N9 1.335(5)
C40 H40 0.9500
C41 N9 1.326(4)
C41 C42 1.394(4)
C41 H41 0.9500
C42 H42 0.9500
C43 Cl2 1.744(3)
C43 Cl1 1.748(3)
C43 Cl3 1.759(4)
C43 H43 1.0000
C44 Cl4 1.688(11)
C44 Cl6 1.724(11)
C44 Cl5 1.761(10)

loop_
_geom_torsion_atom_site_label_1
_geom_torsion_atom_site_label_2
_geom_torsion_atom_site_label_3
_geom_torsion_atom_site_label_4
_geom_torsion
N1 C1 C2 C3 0.4(3)
C1 C2 C3 C4 -0.8(3)
C2 C3 C4 N1 1.0(3)
C2 C3 C4 C5 -176.3(3)
N1 C4 C5 C6 -0.6(4)
C3 C4 C5 C6 176.3(3)
N1 C4 C5 C10 179.8(2)
C3 C4 C5 C10 -3.3(4)
C4 C5 C6 N2 3.6(4)
C10 C5 C6 N2 -176.8(2)
C4 C5 C6 C7 -173.9(3)
C10 C5 C6 C7 5.7(4)
C5 C6 C7 C8 177.3(3)
N2 C6 C7 C8 -0.5(3)
C6 C7 C8 C9 0.8(3)
C7 C8 C9 N2 -0.9(3)
C6 C5 C10 C14 80.4(3)
C4 C5 C10 C14 -99.9(3)
C6 C5 C10 C11 -98.0(3)
C4 C5 C10 C11 81.7(4)
C14 C10 C11 C12 0.6(5)
C5 C10 C11 C12 179.1(3)
C10 C11 C12 N3 -0.5(6)
C11 C10 C14 C13 -0.5(5)
C5 C10 C14 C13 -178.9(3)
N3 C13 C14 C10 0.2(5)
N4 C15 C16 C17 -0.9(3)
C15 C16 C17 C18 1.3(3)
C16 C17 C18 N4 -1.3(3)
C16 C17 C18 C19 177.0(3)
N4 C18 C19 C20 1.6(4)
C17 C18 C19 C20 -176.4(3)
N4 C18 C19 C24 -179.0(2)
C17 C18 C19 C24 3.0(4)
C18 C19 C20 N5 3.9(4)
C24 C19 C20 N5 -175.5(2)
C18 C19 C20 C21 -174.1(3)
C24 C19 C20 C21 6.5(4)
C19 C20 C21 C22 178.0(3)
N5 C20 C21 C22 -0.3(3)
C20 C21 C22 C23 0.6(3)
C21 C22 C23 N5 -0.8(4)
C20 C19 C24 C28 66.3(3)
C18 C19 C24 C28 -113.2(3)
C20 C19 C24 C25 -112.9(3)
C18 C19 C24 C25 67.6(3)
C28 C24 C25 C26 0.6(4)
C19 C24 C25 C26 179.9(2)
C24 C25 C26 N6 0.5(4)
N6 C27 C28 C24 0.1(4)
C25 C24 C28 C27 -0.9(4)
C19 C24 C28 C27 179.9(2)
N7 C29 C30 C31 -1.0(4)
C29 C30 C31 C32 1.2(3)
C30 C31 C32 C33 178.2(3)
C30 C31 C32 N7 -1.1(3)
N7 C32 C33 C34 3.1(5)
C31 C32 C33 C34 -176.1(3)
N7 C32 C33 C38 -178.7(3)
C31 C32 C33 C38 2.1(4)
C32 C33 C34 N8 -3.5(5)
C38 C33 C34 N8 178.3(3)
C32 C33 C34 C35 170.9(3)
C38 C33 C34 C35 -7.3(4)
N8 C34 C35 C36 1.1(3)
C33 C34 C35 C36 -174.1(3)
C34 C35 C36 C37 -0.7(3)
C35 C36 C37 N8 0.1(4)
C32 C33 C38 C42 -72.7(4)
C34 C33 C38 C42 105.8(3)
C32 C33 C38 C39 109.0(3)
C34 C33 C38 C39 -72.6(4)
C42 C38 C39 C40 0.8(5)
C33 C38 C39 C40 179.3(3)
C38 C39 C40 N9 -1.0(6)
C39 C38 C42 C41 -0.4(4)
C33 C38 C42 C41 -178.8(3)
N9 C41 C42 C38 -0.1(5)
C2 C1 N1 C4 0.2(3)
C2 C1 N1 In1 -163.19(19)
C5 C4 N1 C1 176.7(2)
C3 C4 N1 C1 -0.7(3)
C5 C4 N1 In1 -20.7(4)
C3 C4 N1 In1 161.92(18)
N8 In1 N1 C1 -80.3(2)
N5 In1 N1 C1 149.8(5)
N4 In1 N1 C1 92.0(2)
N2 In1 N1 C1 -174.0(2)
N7 In1 N1 C1 3.1(2)
N8 In1 N1 C4 120.0(2)
N5 In1 N1 C4 -9.9(7)
N4 In1 N1 C4 -67.8(2)
N2 In1 N1 C4 26.2(2)
N7 In1 N1 C4 -156.6(2)
C8 C9 N2 C6 0.6(3)
C8 C9 N2 In1 168.26(18)
C5 C6 N2 C9 -177.9(3)
C7 C6 N2 C9 0.0(3)
C5 C6 N2 In1 14.3(4)
C7 C6 N2 In1 -167.82(17)
N1 In1 N2 C9 171.7(2)
N8 In1 N2 C9 76.2(2)
N5 In1 N2 C9 -13.3(2)
N4 In1 N2 C9 -97.6(2)
N7 In1 N2 C9 120.7(12)
N1 In1 N2 C6 -23.0(2)
N8 In1 N2 C6 -118.5(2)
N5 In1 N2 C6 152.1(2)
N4 In1 N2 C6 67.7(2)
N7 In1 N2 C6 -74.0(13)
C11 C12 N3 C13 0.2(6)
C14 C13 N3 C12 -0.1(5)
C16 C15 N4 C18 0.1(3)
C16 C15 N4 In1 -170.31(18)
C19 C18 N4 C15 -177.6(2)
C17 C18 N4 C15 0.7(3)
C19 C18 N4 In1 -7.5(4)
C17 C18 N4 In1 170.73(17)
N1 In1 N4 C15 -12.5(2)
N8 In1 N4 C15 120.4(4)
N5 In1 N4 C15 174.6(2)
N2 In1 N4 C15 -95.4(2)
N7 In1 N4 C15 82.3(2)
N1 In1 N4 C18 179.2(2)
N8 In1 N4 C18 -48.0(5)
N5 In1 N4 C18 6.3(2)
N2 In1 N4 C18 96.3(2)
N7 In1 N4 C18 -86.0(2)
C22 C23 N5 C20 0.6(3)
C22 C23 N5 In1 -175.4(2)
C19 C20 N5 C23 -178.5(3)
C21 C20 N5 C23 -0.2(3)
C19 C20 N5 In1 -2.7(4)
C21 C20 N5 In1 175.58(18)
N1 In1 N5 C23 115.3(5)
N8 In1 N5 C23 -15.0(2)
N4 In1 N5 C23 173.5(2)
N2 In1 N5 C23 79.5(2)
N7 In1 N5 C23 -97.9(2)
N1 In1 N5 C20 -59.8(6)
N8 In1 N5 C20 170.0(2)
N4 In1 N5 C20 -1.5(2)
N2 In1 N5 C20 -95.6(2)
N7 In1 N5 C20 87.1(2)
C28 C27 N6 C26 0.9(4)
C25 C26 N6 C27 -1.2(4)
C30 C29 N7 C32 0.4(3)
C30 C29 N7 In1 164.0(2)
C33 C32 N7 C29 -178.8(3)
C31 C32 N7 C29 0.4(3)
C33 C32 N7 In1 17.3(4)
C31 C32 N7 In1 -163.43(19)
N1 In1 N7 C29 79.0(2)
N8 In1 N7 C29 174.4(2)
N5 In1 N7 C29 -96.4(2)
N4 In1 N7 C29 -12.1(2)
N2 In1 N7 C29 129.7(12)
N1 In1 N7 C32 -120.4(2)
N8 In1 N7 C32 -25.0(2)
N5 In1 N7 C32 64.2(2)
N4 In1 N7 C32 148.5(2)
N2 In1 N7 C32 -69.7(13)
C36 C37 N8 C34 0.5(3)
C36 C37 N8 In1 -168.2(2)
C33 C34 N8 C37 174.3(3)
C35 C34 N8 C37 -1.0(3)
C33 C34 N8 In1 -17.3(4)
C35 C34 N8 In1 167.36(19)
N1 In1 N8 C37 -74.2(2)
N5 In1 N8 C37 99.3(2)
N4 In1 N8 C37 153.2(4)
N2 In1 N8 C37 9.0(2)
N7 In1 N8 C37 -168.4(2)
N1 In1 N8 C34 119.4(2)
N5 In1 N8 C34 -67.0(2)
N4 In1 N8 C34 -13.1(6)
N2 In1 N8 C34 -157.3(2)
N7 In1 N8 C34 25.3(2)
C42 C41 N9 C40 0.0(5)
C39 C40 N9 C41 0.5(6)
